data_4081338
loop_
_publ_author_name
'Gloaguen, Yann'
'B\'enac-Lestrille, Ga\"etan'
'Vendier, Laure'
'Helmstedt, Ulrike'
'Clot, Eric'
'Alcaraz, Gilles'
'Sabo-Etienne, Sylviane'

_publ_section_title
;
 Monosubstituted Borane Ruthenium Complexes
 RuH2(\h2:\h2-H2BR)(PR&#x2032;3)2: A General Approach to the Geminal
 Bis(\s-B--H) Coordination Mode
;
_journal_issue 17
_journal_name_full Organometallics
_journal_page_first 4868
_journal_paper_doi 10.1021/om400610k
_journal_volume 32
_journal_year 2013
_chemical_compound_source 'synthesis as described'
_chemical_formula_moiety 'C39 H69 B P2 Ru'
_chemical_formula_sum 'C39 H69 B P2 Ru'
_chemical_formula_weight 711.76
_chemical_name_systematic
;
 ?
;
_space_group_IT_number 2
_symmetry_cell_setting triclinic
_symmetry_Int_Tables_number 2
_symmetry_space_group_name_Hall '-P 1'
_symmetry_space_group_name_H-M 'P -1'
_atom_sites_solution_hydrogens geom
_atom_sites_solution_primary direct
_atom_sites_solution_secondary difmap
_cell_angle_alpha 94.553(5)
_cell_angle_beta 94.383(3)
_cell_angle_gamma 111.545(6)
_cell_formula_units_Z 4
_cell_length_a 11.1641(8)
_cell_length_b 14.5855(7)
_cell_length_c 26.5827(9)
_cell_measurement_reflns_used 13599
_cell_measurement_temperature 110(2)
_cell_measurement_theta_max 29.1628
_cell_measurement_theta_min 3.2771
_cell_measurement_wavelength 0.71073
_cell_volume 3987.3(4)
_computing_cell_refinement
;
        CrysAlisPro, Oxford Diffraction Ltd.,
        Version 1.171.34.44 (release 25-10-2010 CrysAlis171 .NET)
        (compiled Oct 25 2010,18:11:34)
;
_computing_data_collection
;
        CrysAlisPro, Oxford Diffraction Ltd.,
        Version 1.171.34.44 (release 25-10-2010 CrysAlis171 .NET)
        (compiled Oct 25 2010,18:11:34)
;
_computing_data_reduction
;
        CrysAlisPro, Oxford Diffraction Ltd.,
        Version 1.171.34.44 (release 25-10-2010 CrysAlis171 .NET)
        (compiled Oct 25 2010,18:11:34)
;
_computing_molecular_graphics 'Ortep-3 for Windows (Farrugia, 1997)'
_computing_publication_material 'WinGX publication routines (Farrugia, 1999)'
_computing_structure_refinement 'SHELXL-97 (Sheldrick, 2008)'
_computing_structure_solution 'SIR2004 (Giacovazzo et al, 2004)'
_diffrn_ambient_temperature 110(2)
_diffrn_detector_area_resol_mean 16.1978
_diffrn_measured_fraction_theta_full 0.997
_diffrn_measured_fraction_theta_max 0.997
_diffrn_measurement_device_type 'Xcalibur, Eos, Gemini ultra'
_diffrn_measurement_method '\w scans'
_diffrn_orient_matrix_UB_11 0.0171503
_diffrn_orient_matrix_UB_12 0.0427509
_diffrn_orient_matrix_UB_13 -0.0130739
_diffrn_orient_matrix_UB_21 -0.015887
_diffrn_orient_matrix_UB_22 0.0261508
_diffrn_orient_matrix_UB_23 0.0204203
_diffrn_orient_matrix_UB_31 0.0646575
_diffrn_orient_matrix_UB_32 0.0161092
_diffrn_orient_matrix_UB_33 0.0117477
_diffrn_radiation_monochromator graphite
_diffrn_radiation_probe x-ray
_diffrn_radiation_type MoK\a
_diffrn_radiation_wavelength 0.71073
_diffrn_reflns_av_R_equivalents 0.0444
_diffrn_reflns_av_unetI/netI 0.0548
_diffrn_reflns_limit_h_max 13
_diffrn_reflns_limit_h_min -13
_diffrn_reflns_limit_k_max 18
_diffrn_reflns_limit_k_min -18
_diffrn_reflns_limit_l_max 33
_diffrn_reflns_limit_l_min -33
_diffrn_reflns_number 49505
_diffrn_reflns_theta_full 26.37
_diffrn_reflns_theta_max 26.37
_diffrn_reflns_theta_min 3.28
_exptl_absorpt_coefficient_mu 0.497
_exptl_absorpt_correction_T_max 0.9987
_exptl_absorpt_correction_T_min 0.9558
_exptl_absorpt_correction_type multi-scan
_exptl_absorpt_process_details
;
        CrysAlisPro, Oxford Diffraction Ltd.,
        Version 1.171.34.44 (release 25-10-2010 CrysAlis171 .NET)
        (compiled Oct 25 2010,18:11:34)
        Empirical absorption correction using spherical harmonics,
 implemented in SCALE3 ABSPACK scaling algorithm.
;
_exptl_crystal_colour yellow
_exptl_crystal_density_diffrn 1.186
_exptl_crystal_density_method 'not measured'
_exptl_crystal_description plate
_exptl_crystal_F_000 1528
_exptl_crystal_size_max 0.19
_exptl_crystal_size_mid 0.1
_exptl_crystal_size_min 0.02
_platon_squeeze_details
;
;
_refine_diff_density_max 1.894
_refine_diff_density_min -1.45
_refine_diff_density_rms 0.093
_refine_ls_extinction_method none
_refine_ls_goodness_of_fit_ref 1.058
_refine_ls_hydrogen_treatment mixed
_refine_ls_matrix_type full
_refine_ls_number_parameters 819
_refine_ls_number_reflns 16248
_refine_ls_number_restraints 24
_refine_ls_restrained_S_all 1.058
_refine_ls_R_factor_all 0.0768
_refine_ls_R_factor_gt 0.0512
_refine_ls_shift/su_max 0.001
_refine_ls_shift/su_mean 0
_refine_ls_structure_factor_coef Fsqd
_refine_ls_weighting_details 'calc w=1/[\s^2^(Fo^2^)+(0.0587P)^2^+3.5669P] where P=(Fo^2^+2Fc^2^)/3'
_refine_ls_weighting_scheme calc
_refine_ls_wR_factor_gt 0.1218
_refine_ls_wR_factor_ref 0.1331
_reflns_number_gt 11696
_reflns_number_total 16248
_reflns_threshold_expression >2\s(I)
_cod_data_source_file om400610k_si_002.cif
_cod_data_source_block gbl03031(bis-sigma-MesCyp)
_cod_database_code 4081338

loop_
_symmetry_equiv_pos_as_xyz
'x, y, z'
'-x, -y, -z'

loop_
_atom_site_label
_atom_site_type_symbol
_atom_site_fract_x
_atom_site_fract_y
_atom_site_fract_z
_atom_site_U_iso_or_equiv
_atom_site_adp_type
_atom_site_occupancy
_atom_site_symmetry_multiplicity
_atom_site_calc_flag
_atom_site_refinement_flags
_atom_site_disorder_assembly
_atom_site_disorder_group
C1 C 0.5797(3) 0.1781(3) 0.11695(13) 0.0254(8) Uani 1 1 d . J .
C2 C 0.4478(4) 0.1571(3) 0.09914(13) 0.0285(9) Uani 1 1 d . . .
C3 C 0.4163(4) 0.2294(4) 0.07542(14) 0.0365(11) Uani 1 1 d . . .
H3 H 0.3278 0.2161 0.0646 0.044 Uiso 1 1 calc R . .
C4 C 0.5077(5) 0.3182(4) 0.06730(16) 0.0405(11) Uani 1 1 d . . .
C5 C 0.6347(5) 0.3378(3) 0.08440(15) 0.0388(10) Uani 1 1 d . . .
H5 H 0.6989 0.3991 0.0788 0.047 Uiso 1 1 calc R . .
C6 C 0.6730(4) 0.2712(3) 0.10961(14) 0.0299(9) Uani 1 1 d . . .
C7 C 0.3423(3) 0.0606(3) 0.10499(15) 0.0357(10) Uani 1 1 d . . .
H7A H 0.2598 0.0587 0.0884 0.054 Uiso 1 1 calc R . .
H7B H 0.3353 0.0541 0.1412 0.054 Uiso 1 1 calc R . .
H7C H 0.3626 0.0057 0.0893 0.054 Uiso 1 1 calc R . .
C8 C 0.4697(6) 0.3933(4) 0.04026(19) 0.0593(15) Uani 1 1 d . . .
H8A H 0.4854 0.388 0.0046 0.089 Uiso 1 1 calc R . .
H8B H 0.5217 0.4604 0.0566 0.089 Uiso 1 1 calc R . .
H8C H 0.3776 0.3799 0.0422 0.089 Uiso 1 1 calc R . .
C9 C 0.8147(4) 0.3019(3) 0.12737(16) 0.0385(10) Uani 1 1 d . . .
H9A H 0.8625 0.3678 0.1176 0.058 Uiso 1 1 calc R . .
H9B H 0.8473 0.254 0.1117 0.058 Uiso 1 1 calc R . .
H9C H 0.8267 0.304 0.1644 0.058 Uiso 1 1 calc R . .
C11 C 0.6859(3) 0.1620(3) 0.28892(13) 0.0194(7) Uani 1 1 d . J .
H11 H 0.6786 0.1623 0.3262 0.023 Uiso 1 1 calc R . .
C12 C 0.8236(3) 0.2341(3) 0.28179(15) 0.0270(8) Uani 1 1 d . . .
H12A H 0.8894 0.2292 0.3075 0.032 Uiso 1 1 calc R . .
H12B H 0.8463 0.2207 0.2474 0.032 Uiso 1 1 calc R . .
C13 C 0.8127(4) 0.3360(3) 0.28916(15) 0.0292(9) Uani 1 1 d . . .
H13A H 0.8206 0.3592 0.3257 0.035 Uiso 1 1 calc R . .
H13B H 0.8814 0.3856 0.2733 0.035 Uiso 1 1 calc R . .
C14 C 0.6799(4) 0.3203(3) 0.26343(15) 0.0303(9) Uani 1 1 d . . .
H14A H 0.6851 0.3347 0.2277 0.036 Uiso 1 1 calc R . .
H14B H 0.6433 0.3644 0.2813 0.036 Uiso 1 1 calc R . .
C15 C 0.5952(3) 0.2106(3) 0.26585(14) 0.0237(8) Uani 1 1 d . . .
H15A H 0.5555 0.1773 0.2314 0.028 Uiso 1 1 calc R . .
H15B H 0.525 0.2055 0.2874 0.028 Uiso 1 1 calc R . .
C16 C 0.2680(3) 0.3552(3) 0.20362(14) 0.0234(8) Uani 1 1 d . K .
H16 H 0.2741 0.3625 0.1667 0.028 Uiso 1 1 calc R . .
C17 C 0.3360(4) 0.2853(3) 0.21836(15) 0.0286(9) Uani 1 1 d . . .
H17A H 0.3716 0.3005 0.2546 0.034 Uiso 1 1 calc R . .
H17B H 0.4073 0.2906 0.1974 0.034 Uiso 1 1 calc R . .
C18 C 0.2274(4) 0.1815(3) 0.20783(16) 0.0323(9) Uani 1 1 d . . .
H18A H 0.2107 0.1576 0.1711 0.039 Uiso 1 1 calc R . .
H18B H 0.2498 0.133 0.2266 0.039 Uiso 1 1 calc R . .
C19 C 0.1116(4) 0.1978(3) 0.22678(15) 0.0309(9) Uani 1 1 d . . .
H19A H 0.1153 0.1992 0.2642 0.037 Uiso 1 1 calc R . .
H19B H 0.0296 0.1448 0.211 0.037 Uiso 1 1 calc R . .
C20 C 0.1228(3) 0.2988(3) 0.21041(16) 0.0298(9) Uani 1 1 d . . .
H20A H 0.0951 0.3364 0.2366 0.036 Uiso 1 1 calc R . .
H20B H 0.0674 0.2898 0.1781 0.036 Uiso 1 1 calc R . .
C21 C 0.7362(3) -0.0116(3) 0.30934(13) 0.0253(8) Uani 1 1 d . J .
H21 H 0.7117 0.0051 0.3433 0.03 Uiso 1 1 calc R . .
C22 C 0.7015(4) -0.1248(3) 0.30229(15) 0.0307(9) Uani 1 1 d . . .
H22A H 0.6202 -0.1599 0.3169 0.037 Uiso 1 1 calc R . .
H22B H 0.6911 -0.1498 0.2659 0.037 Uiso 1 1 calc R . .
C23 C 0.8162(4) -0.1389(3) 0.33081(19) 0.0468(12) Uani 1 1 d . . .
H23A H 0.8023 -0.1471 0.3668 0.056 Uiso 1 1 calc R . .
H23B H 0.8286 -0.1982 0.3151 0.056 Uiso 1 1 calc R . .
C24 C 0.9268(5) -0.0502(4) 0.3271(3) 0.0723(19) Uani 1 1 d . . .
H24A H 0.9785 -0.064 0.301 0.087 Uiso 1 1 calc R . .
H24B H 0.9824 -0.0292 0.36 0.087 Uiso 1 1 calc R . .
C25 C 0.8843(4) 0.0324(3) 0.31311(15) 0.0306(9) Uani 1 1 d . . .
H25A H 0.9135 0.0538 0.2802 0.037 Uiso 1 1 calc R . .
H25B H 0.9203 0.0902 0.3395 0.037 Uiso 1 1 calc R . .
C26 C 0.2757(4) 0.5517(3) 0.19780(14) 0.0297(9) Uani 1 1 d . K .
H26 H 0.3017 0.542 0.1632 0.036 Uiso 1 1 calc R . .
C27 C 0.3237(5) 0.6651(3) 0.21360(17) 0.0423(11) Uani 1 1 d . . .
H27A H 0.4044 0.7013 0.1989 0.051 Uiso 1 1 calc R A 1
H27B H 0.3384 0.6811 0.251 0.051 Uiso 1 1 calc R A 1
C30 C 0.1269(4) 0.5159(3) 0.19221(17) 0.0392(10) Uani 1 1 d . . .
H30A H 0.0931 0.5075 0.2256 0.047 Uiso 1 1 calc R B 1
H30B H 0.0864 0.4526 0.1697 0.047 Uiso 1 1 calc R B 1
C31 C 0.4795(3) -0.0370(3) 0.27563(13) 0.0215(8) Uani 1 1 d . J .
H31 H 0.4677 -0.1086 0.2711 0.026 Uiso 1 1 calc R . .
C32 C 0.4465(4) -0.0175(3) 0.33016(14) 0.0316(9) Uani 1 1 d . . .
H32A H 0.4896 -0.0463 0.3548 0.038 Uiso 1 1 calc R C 1
H32B H 0.4746 0.0546 0.3407 0.038 Uiso 1 1 calc R C 1
C34 C 0.2551(5) -0.0507(5) 0.2725(2) 0.0599(15) Uani 1 1 d . . .
H34A H 0.1817 -0.1114 0.2572 0.072 Uiso 1 1 calc R D 1
H34B H 0.2252 0.0054 0.2747 0.072 Uiso 1 1 calc R D 1
C35 C 0.3681(3) -0.0291(3) 0.24061(15) 0.0301(9) Uani 1 1 d . J .
H35A H 0.3929 0.0383 0.2298 0.036 Uiso 1 1 calc R . .
H35B H 0.3449 -0.0781 0.21 0.036 Uiso 1 1 calc R . .
C36 C 0.5107(3) 0.5143(3) 0.22741(14) 0.0277(8) Uani 1 1 d . K .
H36 H 0.5403 0.4651 0.2432 0.033 Uiso 1 1 calc R . .
C37 C 0.5421(4) 0.5104(3) 0.17212(15) 0.0378(10) Uani 1 1 d . . .
H37A H 0.5138 0.441 0.1563 0.045 Uiso 1 1 calc R . .
H37B H 0.4992 0.5459 0.1517 0.045 Uiso 1 1 calc R . .
C38 C 0.6882(4) 0.5616(4) 0.17626(19) 0.0517(13) Uani 1 1 d . . .
H38A H 0.7292 0.5118 0.1743 0.062 Uiso 1 1 calc R . .
H38B H 0.7136 0.6033 0.1483 0.062 Uiso 1 1 calc R . .
C39 C 0.7307(4) 0.6251(4) 0.2270(2) 0.0585(15) Uani 1 1 d . . .
H39A H 0.7807 0.695 0.2223 0.07 Uiso 1 1 calc R . .
H39B H 0.7859 0.6012 0.2491 0.07 Uiso 1 1 calc R . .
C40 C 0.6068(4) 0.6164(3) 0.25082(18) 0.0409(11) Uani 1 1 d . . .
H40A H 0.6207 0.6198 0.2883 0.049 Uiso 1 1 calc R . .
H40B H 0.5764 0.6694 0.2419 0.049 Uiso 1 1 calc R . .
C41 C 0.8136(3) -0.1606(3) 0.12947(13) 0.0230(8) Uani 1 1 d . J .
H41 H 0.7526 -0.2094 0.1491 0.028 Uiso 1 1 calc R . .
C42 C 0.9422(3) -0.1108(3) 0.16549(14) 0.0263(8) Uani 1 1 d . . .
H42A H 0.969 -0.0377 0.1697 0.032 Uiso 1 1 calc R . .
H42B H 0.9325 -0.1349 0.1993 0.032 Uiso 1 1 calc R . .
C43 C 1.0409(4) -0.1416(4) 0.1389(2) 0.0486(12) Uani 1 1 d . . .
H43A H 1.0851 -0.0924 0.1161 0.058 Uiso 1 1 calc R . .
H43B H 1.107 -0.1474 0.1642 0.058 Uiso 1 1 calc R . .
C44 C 0.9643(4) -0.2395(3) 0.10930(15) 0.0307(9) Uani 1 1 d . . .
H44A H 0.9405 -0.2932 0.1316 0.037 Uiso 1 1 calc R . .
H44B H 1.0125 -0.2556 0.0824 0.037 Uiso 1 1 calc R . .
C45 C 0.8440(4) -0.2233(3) 0.08645(15) 0.0365(10) Uani 1 1 d . . .
H45A H 0.7706 -0.2874 0.0767 0.044 Uiso 1 1 calc R . .
H45B H 0.8627 -0.1874 0.0561 0.044 Uiso 1 1 calc R . .
C51 C 0.5946(3) -0.1673(3) 0.06619(13) 0.0224(8) Uani 1 1 d . J .
H51 H 0.6313 -0.1886 0.0363 0.027 Uiso 1 1 calc R . .
C52 C 0.5161(4) -0.2616(3) 0.09071(15) 0.0311(9) Uani 1 1 d . . .
H52A H 0.5465 -0.3161 0.0821 0.037 Uiso 1 1 calc R . .
H52B H 0.5252 -0.247 0.1281 0.037 Uiso 1 1 calc R . .
C53 C 0.3769(4) -0.2895(3) 0.06858(19) 0.0442(11) Uani 1 1 d . . .
H53A H 0.3159 -0.3307 0.0905 0.053 Uiso 1 1 calc R . .
H53B H 0.3601 -0.3256 0.034 0.053 Uiso 1 1 calc R . .
C54 C 0.3662(4) -0.1891(4) 0.06729(19) 0.0442(11) Uani 1 1 d . . .
H54A H 0.3615 -0.1604 0.1018 0.053 Uiso 1 1 calc R . .
H54B H 0.2885 -0.1944 0.0448 0.053 Uiso 1 1 calc R . .
C55 C 0.4910(3) -0.1259(3) 0.04622(13) 0.0256(8) Uani 1 1 d . . .
H55A H 0.5171 -0.0549 0.0589 0.031 Uiso 1 1 calc R . .
H55B H 0.4789 -0.1335 0.0086 0.031 Uiso 1 1 calc R . .
C56 C 0.3742(5) 0.6674(3) 0.43480(15) 0.0400(11) Uani 1 1 d . . .
H56 H 0.3341 0.6815 0.4654 0.048 Uiso 1 1 calc R . .
C57 C 0.4937(4) 0.6432(3) 0.45338(15) 0.0321(9) Uani 1 1 d . . .
H57A H 0.5043 0.6458 0.4908 0.039 Uiso 1 1 calc R . .
H57B H 0.4855 0.5767 0.4381 0.039 Uiso 1 1 calc R . .
C58 C 0.6078(6) 0.7251(4) 0.4350(2) 0.0688(17) Uani 1 1 d . . .
H58A H 0.6881 0.7414 0.4583 0.083 Uiso 1 1 calc R . .
H58B H 0.6228 0.7045 0.4004 0.083 Uiso 1 1 calc R . .
C59 C 0.5662(7) 0.8120(4) 0.4351(2) 0.083(2) Uani 1 1 d . . .
H59A H 0.6205 0.8632 0.4153 0.1 Uiso 1 1 calc R . .
H59B H 0.5696 0.8423 0.4701 0.1 Uiso 1 1 calc R . .
C60 C 0.4279(7) 0.7638(4) 0.40981(18) 0.076(2) Uani 1 1 d . . .
H60A H 0.4256 0.7494 0.3726 0.091 Uiso 1 1 calc R . .
H60B H 0.3783 0.8065 0.4166 0.091 Uiso 1 1 calc R . .
C61 C 0.8356(3) -0.0027(3) 0.06618(13) 0.0214(8) Uani 1 1 d . J .
H61 H 0.857 -0.0488 0.0419 0.026 Uiso 1 1 calc R . .
C62 C 0.9624(3) 0.0764(3) 0.09175(14) 0.0273(8) Uani 1 1 d . . .
H62A H 1.0249 0.0461 0.1025 0.033 Uiso 1 1 calc R . .
H62B H 0.9472 0.1134 0.1219 0.033 Uiso 1 1 calc R . .
C63 C 1.0129(4) 0.1448(3) 0.05105(15) 0.0346(10) Uani 1 1 d . . .
H63A H 1.058 0.2143 0.0666 0.041 Uiso 1 1 calc R . .
H63B H 1.0742 0.1245 0.0323 0.041 Uiso 1 1 calc R . .
C64 C 0.8939(4) 0.1347(4) 0.01540(16) 0.0420(11) Uani 1 1 d . . .
H64A H 0.9025 0.1118 -0.0197 0.05 Uiso 1 1 calc R . .
H64B H 0.8838 0.1993 0.0155 0.05 Uiso 1 1 calc R . .
C65 C 0.7763(4) 0.0579(3) 0.03522(14) 0.0295(9) Uani 1 1 d . . .
H65A H 0.7323 0.091 0.0569 0.035 Uiso 1 1 calc R . .
H65B H 0.7132 0.0151 0.0067 0.035 Uiso 1 1 calc R . .
C66 C 0.1608(4) 0.4846(5) 0.43811(15) 0.0527(15) Uani 1 1 d . . .
H66 H 0.1241 0.5206 0.4623 0.063 Uiso 1 1 calc R E 1
C70 C 0.2423(4) 0.4367(4) 0.46708(15) 0.0470(13) Uani 1 1 d . I .
H70A H 0.2882 0.4808 0.4985 0.056 Uiso 1 1 calc R F 1
H70B H 0.3085 0.4302 0.4459 0.056 Uiso 1 1 calc R F 1
C101 C 0.4563(3) 0.3453(3) 0.37990(13) 0.0239(8) Uani 1 1 d . K .
C102 C 0.3812(4) 0.2479(3) 0.38957(14) 0.0287(9) Uani 1 1 d . . .
C103 C 0.4410(4) 0.1902(3) 0.41230(14) 0.0303(9) Uani 1 1 d . . .
H103 H 0.3888 0.1254 0.4189 0.036 Uiso 1 1 calc R . .
C104 C 0.5726(4) 0.2238(3) 0.42548(14) 0.0309(9) Uani 1 1 d . . .
C105 C 0.6468(4) 0.3195(3) 0.41655(14) 0.0300(9) Uani 1 1 d . . .
H105 H 0.7377 0.3441 0.426 0.036 Uiso 1 1 calc R . .
C106 C 0.5928(3) 0.3812(3) 0.39421(13) 0.0255(8) Uani 1 1 d . . .
C107 C 0.2363(4) 0.2024(3) 0.37554(19) 0.0459(12) Uani 1 1 d . . .
H10A H 0.1977 0.2497 0.3869 0.069 Uiso 1 1 calc R . .
H10B H 0.2002 0.1418 0.392 0.069 Uiso 1 1 calc R . .
H10C H 0.217 0.1861 0.3386 0.069 Uiso 1 1 calc R . .
C108 C 0.6355(4) 0.1588(3) 0.44850(16) 0.0421(11) Uani 1 1 d . . .
H10D H 0.6892 0.1939 0.4802 0.063 Uiso 1 1 calc R . .
H10E H 0.6899 0.1431 0.4246 0.063 Uiso 1 1 calc R . .
H10F H 0.5683 0.0972 0.4556 0.063 Uiso 1 1 calc R . .
C109 C 0.6810(3) 0.4832(3) 0.38570(15) 0.0314(9) Uani 1 1 d . . .
H10G H 0.7706 0.4933 0.3978 0.047 Uiso 1 1 calc R . .
H10H H 0.6559 0.5327 0.4044 0.047 Uiso 1 1 calc R . .
H10I H 0.6743 0.4902 0.3493 0.047 Uiso 1 1 calc R . .
P1 P 0.64657(8) 0.03203(7) 0.26139(3) 0.01570(18) Uani 1 1 d . . .
P2 P 0.73012(8) -0.07736(7) 0.11040(3) 0.01654(19) Uani 1 1 d . . .
P4 P 0.34030(8) 0.48064(7) 0.23932(3) 0.01799(19) Uani 1 1 d . . .
B1 B 0.6193(4) 0.1007(3) 0.14384(15) 0.0201(8) Uani 1 1 d . . .
B2 B 0.3936(4) 0.4114(3) 0.35455(16) 0.0245(9) Uani 1 1 d . . .
P3 P 0.24765(10) 0.56686(10) 0.39197(4) 0.0352(3) Uani 1 1 d . G .
C46A C 0.1657(7) 0.6564(6) 0.3741(3) 0.0272(6) Uani 0.5 1 d P G 1
H46A H 0.2224 0.7242 0.3671 0.033 Uiso 0.5 1 calc PR G 1
C47A C 0.0546(7) 0.6475(6) 0.4152(3) 0.0272(6) Uani 0.5 1 d P G 1
H47A H 0.0917 0.6618 0.4513 0.033 Uiso 0.5 1 calc PR G 1
H47B H -0.0212 0.584 0.4093 0.033 Uiso 0.5 1 calc PR G 1
C48A C 0.0246(8) 0.7463(6) 0.3915(3) 0.0272(6) Uani 0.5 1 d P G 1
H48A H -0.0464 0.7605 0.4063 0.033 Uiso 0.5 1 calc PR G 1
H48B H 0.1029 0.8075 0.3929 0.033 Uiso 0.5 1 calc PR G 1
C49A C -0.0186(8) 0.6815(6) 0.3363(3) 0.0272(6) Uani 0.5 1 d P G 1
H49A H -0.1142 0.6516 0.329 0.033 Uiso 0.5 1 calc PR G 1
H49B H 0.0173 0.7231 0.3092 0.033 Uiso 0.5 1 calc PR G 1
C50A C 0.0364(7) 0.6036(6) 0.3400(3) 0.0272(6) Uani 0.5 1 d P G 1
H50A H 0.051 0.5791 0.3061 0.033 Uiso 0.5 1 calc PR G 1
H50B H -0.0219 0.5469 0.3557 0.033 Uiso 0.5 1 calc PR G 1
C46B C 0.0983(7) 0.5918(6) 0.3714(3) 0.0272(6) Uani 0.5 1 d P G 2
H46B H 0.0127 0.5362 0.3711 0.033 Uiso 0.5 1 calc PR G 2
C47B C 0.1306(7) 0.7164(6) 0.4173(3) 0.0272(6) Uani 0.5 1 d P G 2
H87A H 0.1274 0.708 0.4538 0.033 Uiso 0.5 1 calc PR G 2
H87B H 0.207 0.7744 0.4113 0.033 Uiso 0.5 1 calc PR G 2
C49B C 0.0585(7) 0.7354(6) 0.3433(3) 0.0272(6) Uani 0.5 1 d P G 2
H49C H 0.13 0.8005 0.3531 0.033 Uiso 0.5 1 calc PR G 2
H49D H 0.0019 0.7418 0.3143 0.033 Uiso 0.5 1 calc PR G 2
C48B C -0.0136(8) 0.7063(6) 0.3847(3) 0.0272(6) Uani 0.5 1 d P G 2
H48C H -0.0798 0.638 0.379 0.033 Uiso 0.5 1 calc PR G 2
H48D H -0.05 0.7544 0.3982 0.033 Uiso 0.5 1 calc PR G 2
C50B C 0.1142(7) 0.6555(6) 0.3276(3) 0.0272(6) Uani 0.5 1 d P G 2
H50C H 0.0658 0.6147 0.2957 0.033 Uiso 0.5 1 calc PR G 2
H50D H 0.2068 0.6871 0.3226 0.033 Uiso 0.5 1 calc PR G 2
C68 C 0.0180(4) 0.3179(5) 0.45036(18) 0.076(2) Uani 1 1 d . . .
H68A H -0.0325 0.2479 0.4367 0.091 Uiso 1 1 calc R H 1
H68B H -0.0345 0.3405 0.4731 0.091 Uiso 1 1 calc R H 1
C67A C 0.0452(8) 0.3746(6) 0.4119(3) 0.0309(10) Uani 0.55 1 d P I 1
H67A H -0.033 0.3844 0.3975 0.037 Uiso 0.55 1 calc PR I 1
H67B H 0.0781 0.3434 0.3846 0.037 Uiso 0.55 1 calc PR I 1
C69A C 0.1551(7) 0.3276(6) 0.4821(3) 0.0309(10) Uani 0.55 1 d P I 1
H69A H 0.1498 0.3275 0.5191 0.037 Uiso 0.55 1 calc PR I 1
H69B H 0.1861 0.2754 0.4695 0.037 Uiso 0.55 1 calc PR I 1
C69B C 0.1249(8) 0.3711(8) 0.4912(3) 0.0309(10) Uani 0.45 1 d P I 2
H69C H 0.1479 0.3229 0.51 0.037 Uiso 0.45 1 calc PR I 2
H69D H 0.0974 0.4126 0.5155 0.037 Uiso 0.45 1 calc PR I 2
C67B C 0.0398(9) 0.4214(8) 0.4147(4) 0.0309(10) Uani 0.45 1 d P I 2
H67C H 0.0413 0.4037 0.3781 0.037 Uiso 0.45 1 calc PR I 2
H67D H -0.0274 0.4497 0.4191 0.037 Uiso 0.45 1 calc PR I 2
C33A C 0.3070(6) -0.0655(6) 0.3272(2) 0.0362(15) Uani 0.63 1 d P J 1
H33A H 0.2727 -0.0342 0.354 0.043 Uiso 0.63 1 calc PR J 1
H33B H 0.2813 -0.1369 0.3311 0.043 Uiso 0.63 1 calc PR J 1
C33B C 0.3032(11) -0.0031(10) 0.3175(4) 0.0362(15) Uani 0.37 1 d P J 2
H33C H 0.244 -0.0314 0.343 0.043 Uiso 0.37 1 calc PR J 2
H33D H 0.3173 0.068 0.3177 0.043 Uiso 0.37 1 calc PR J 2
C28A C 0.2052(10) 0.6900(8) 0.1899(4) 0.066(3) Uani 0.6 1 d PU K 1
H28A H 0.1742 0.7238 0.2167 0.079 Uiso 0.6 1 calc PR K 1
H28B H 0.2339 0.7351 0.1635 0.079 Uiso 0.6 1 calc PR K 1
C29A C 0.1035(10) 0.6015(8) 0.1682(4) 0.050(3) Uani 0.6 1 d PU K 1
H29A H 0.1038 0.5927 0.1309 0.06 Uiso 0.6 1 calc PR K 1
H29B H 0.0187 0.6033 0.1755 0.06 Uiso 0.6 1 calc PR K 1
C28B C 0.2103(12) 0.6966(11) 0.2156(6) 0.052(3) Uani 0.4 1 d PU K 2
H28C H 0.1907 0.7046 0.251 0.062 Uiso 0.4 1 calc PR K 2
H28D H 0.2276 0.7601 0.2011 0.062 Uiso 0.4 1 calc PR K 2
C29B C 0.1009(15) 0.6140(12) 0.1843(6) 0.046(4) Uani 0.4 1 d PU K 2
H29C H 0.0994 0.625 0.148 0.056 Uiso 0.4 1 calc PR K 2
H29D H 0.0169 0.6093 0.1959 0.056 Uiso 0.4 1 calc PR K 2
Ru1 Ru 0.67613(2) 0.00581(2) 0.176982(10) 0.01505(8) Uani 1 1 d . J .
HY4 H 0.6103 -0.1044 0.1908 0.018 Uiso 1 1 d . . .
Ru2 Ru 0.31284(3) 0.49537(2) 0.324311(10) 0.02226(9) Uani 1 1 d . G .
HY8 H 0.3458 0.6184 0.3168 0.027 Uiso 1 1 d . . .
HY5 H 0.273(4) 0.364(4) 0.3333(17) 0.058(14) Uiso 1 1 d . . .
HY2 H 0.544(4) 0.019(3) 0.1466(15) 0.043(12) Uiso 1 1 d . . .
HY1 H 0.733(4) 0.122(3) 0.1659(16) 0.048(13) Uiso 1 1 d . . .
HY3 H 0.807(4) 0.014(3) 0.2016(16) 0.052(13) Uiso 1 1 d . . .
HY6 H 0.458(4) 0.500(3) 0.3482(16) 0.044(12) Uiso 1 1 d . . .
HY7 H 0.173(4) 0.474(3) 0.3013(16) 0.054(14) Uiso 1 1 d . . .

loop_
_atom_site_aniso_label
_atom_site_aniso_U_11
_atom_site_aniso_U_22
_atom_site_aniso_U_33
_atom_site_aniso_U_23
_atom_site_aniso_U_13
_atom_site_aniso_U_12
C1 0.031(2) 0.033(2) 0.0178(18) -0.0045(16) -0.0005(15) 0.0205(18)
C2 0.035(2) 0.041(2) 0.0157(18) -0.0064(16) 0.0016(16) 0.0238(19)
C3 0.044(2) 0.057(3) 0.023(2) -0.005(2) -0.0032(18) 0.039(2)
C4 0.065(3) 0.039(3) 0.028(2) -0.0013(19) -0.002(2) 0.034(2)
C5 0.058(3) 0.030(2) 0.029(2) 0.0024(18) -0.001(2) 0.020(2)
C6 0.043(2) 0.026(2) 0.024(2) 0.0012(16) 0.0009(17) 0.0165(19)
C7 0.0228(19) 0.055(3) 0.032(2) -0.007(2) -0.0018(17) 0.021(2)
C8 0.087(4) 0.057(4) 0.046(3) 0.000(3) -0.015(3) 0.047(3)
C9 0.040(2) 0.030(2) 0.041(3) 0.006(2) 0.001(2) 0.0075(19)
C11 0.0241(17) 0.0163(18) 0.0172(17) -0.0026(14) 0.0018(14) 0.0079(15)
C12 0.0256(19) 0.022(2) 0.030(2) -0.0046(16) -0.0026(16) 0.0066(16)
C13 0.033(2) 0.015(2) 0.032(2) -0.0021(16) 0.0001(17) 0.0017(16)
C14 0.035(2) 0.022(2) 0.034(2) -0.0011(17) -0.0016(17) 0.0121(17)
C15 0.0299(19) 0.0177(19) 0.026(2) 0.0015(15) 0.0066(16) 0.0120(16)
C16 0.0266(18) 0.0188(19) 0.0243(19) -0.0007(15) -0.0010(15) 0.0094(16)
C17 0.0267(19) 0.022(2) 0.037(2) -0.0010(17) -0.0024(17) 0.0112(16)
C18 0.039(2) 0.017(2) 0.041(2) -0.0003(17) -0.0013(18) 0.0118(17)
C19 0.030(2) 0.022(2) 0.031(2) 0.0007(17) -0.0015(17) 0.0003(17)
C20 0.0238(19) 0.018(2) 0.043(2) -0.0019(17) 0.0012(17) 0.0048(16)
C21 0.033(2) 0.031(2) 0.0154(18) 0.0040(16) -0.0018(15) 0.0162(17)
C22 0.036(2) 0.025(2) 0.035(2) 0.0068(17) -0.0002(18) 0.0148(18)
C23 0.052(3) 0.033(3) 0.058(3) 0.007(2) -0.017(2) 0.023(2)
C24 0.039(3) 0.062(4) 0.132(6) 0.054(4) 0.016(3) 0.028(3)
C25 0.032(2) 0.031(2) 0.026(2) 0.0036(17) -0.0078(16) 0.0112(18)
C26 0.042(2) 0.031(2) 0.023(2) 0.0088(17) 0.0038(17) 0.0206(19)
C27 0.060(3) 0.027(2) 0.045(3) 0.012(2) 0.013(2) 0.018(2)
C30 0.039(2) 0.044(3) 0.042(3) 0.008(2) -0.005(2) 0.026(2)
C31 0.0248(18) 0.0169(19) 0.0199(18) -0.0015(14) 0.0034(15) 0.0051(15)
C32 0.041(2) 0.033(2) 0.023(2) 0.0074(17) 0.0154(17) 0.0147(19)
C34 0.038(3) 0.081(4) 0.076(4) 0.038(3) 0.032(3) 0.030(3)
C35 0.0209(18) 0.033(2) 0.037(2) 0.0082(18) 0.0073(16) 0.0090(17)
C36 0.0231(18) 0.025(2) 0.031(2) -0.0005(17) 0.0058(16) 0.0049(16)
C37 0.036(2) 0.041(3) 0.032(2) 0.0011(19) 0.0125(18) 0.009(2)
C38 0.046(3) 0.038(3) 0.067(3) 0.005(2) 0.034(2) 0.006(2)
C39 0.033(2) 0.056(4) 0.065(3) 0.010(3) 0.016(2) -0.010(2)
C40 0.032(2) 0.029(2) 0.053(3) -0.004(2) 0.005(2) 0.0037(19)
C41 0.0252(18) 0.030(2) 0.0180(18) -0.0013(15) -0.0020(14) 0.0163(16)
C42 0.0247(18) 0.031(2) 0.024(2) 0.0077(16) -0.0008(15) 0.0116(17)
C43 0.028(2) 0.048(3) 0.072(3) -0.002(3) 0.003(2) 0.019(2)
C44 0.030(2) 0.034(2) 0.040(2) 0.0084(18) 0.0113(17) 0.0235(18)
C45 0.050(3) 0.048(3) 0.025(2) -0.0028(19) -0.0011(18) 0.036(2)
C51 0.0220(17) 0.025(2) 0.0196(18) -0.0038(15) 0.0014(14) 0.0092(15)
C52 0.031(2) 0.020(2) 0.036(2) 0.0011(17) 0.0013(17) 0.0029(16)
C53 0.030(2) 0.033(3) 0.055(3) 0.001(2) -0.005(2) -0.0029(19)
C54 0.022(2) 0.044(3) 0.060(3) 0.005(2) -0.001(2) 0.0061(19)
C55 0.0235(18) 0.030(2) 0.0213(19) -0.0008(16) -0.0038(15) 0.0092(16)
C56 0.074(3) 0.044(3) 0.022(2) 0.0104(19) 0.017(2) 0.042(3)
C57 0.040(2) 0.026(2) 0.030(2) 0.0026(17) 0.0087(18) 0.0109(18)
C58 0.073(4) 0.038(3) 0.083(4) 0.008(3) 0.032(3) 0.001(3)
C59 0.158(7) 0.028(3) 0.047(3) 0.004(3) 0.036(4) 0.012(4)
C60 0.175(7) 0.039(3) 0.028(3) 0.003(2) 0.011(3) 0.057(4)
C61 0.0198(17) 0.025(2) 0.0192(18) 0.0000(15) 0.0063(14) 0.0074(15)
C62 0.0175(17) 0.033(2) 0.031(2) 0.0062(17) 0.0010(15) 0.0084(16)
C63 0.026(2) 0.036(3) 0.037(2) 0.0138(19) 0.0088(17) 0.0036(18)
C64 0.032(2) 0.053(3) 0.031(2) 0.019(2) 0.0023(18) 0.002(2)
C65 0.0275(19) 0.038(2) 0.0197(19) 0.0065(17) 0.0028(16) 0.0075(18)
C66 0.021(2) 0.119(5) 0.017(2) 0.015(2) 0.0050(16) 0.022(3)
C70 0.027(2) 0.073(4) 0.023(2) 0.025(2) -0.0021(17) -0.006(2)
C101 0.0223(17) 0.032(2) 0.0160(18) -0.0022(15) 0.0027(14) 0.0092(16)
C102 0.0280(19) 0.030(2) 0.0219(19) -0.0043(16) -0.0004(16) 0.0056(17)
C103 0.037(2) 0.027(2) 0.024(2) -0.0032(17) 0.0007(17) 0.0091(18)
C104 0.041(2) 0.035(2) 0.0200(19) -0.0039(17) 0.0009(17) 0.020(2)
C105 0.028(2) 0.041(3) 0.024(2) -0.0053(17) -0.0014(16) 0.0183(19)
C106 0.0224(18) 0.030(2) 0.0198(19) -0.0075(16) 0.0046(15) 0.0064(16)
C107 0.032(2) 0.033(3) 0.061(3) 0.018(2) -0.005(2) -0.0016(19)
C108 0.053(3) 0.043(3) 0.034(2) -0.001(2) -0.002(2) 0.026(2)
C109 0.0208(18) 0.036(2) 0.036(2) -0.0010(18) 0.0006(16) 0.0096(17)
P1 0.0182(4) 0.0160(5) 0.0139(4) 0.0003(3) 0.0000(3) 0.0082(4)
P2 0.0146(4) 0.0196(5) 0.0154(4) -0.0010(4) -0.0008(3) 0.0076(4)
P4 0.0188(4) 0.0168(5) 0.0184(5) 0.0018(4) 0.0013(3) 0.0069(4)
B1 0.0214(19) 0.022(2) 0.0151(19) -0.0053(16) 0.0001(16) 0.0076(17)
B2 0.0190(19) 0.031(3) 0.021(2) -0.0009(18) 0.0039(17) 0.0065(18)
P3 0.0376(6) 0.0711(9) 0.0177(5) 0.0144(5) 0.0093(4) 0.0415(6)
C46A 0.0274(15) 0.0299(17) 0.0283(13) 0.0023(13) 0.0013(12) 0.0159(11)
C47A 0.0274(15) 0.0299(17) 0.0283(13) 0.0023(13) 0.0013(12) 0.0159(11)
C48A 0.0274(15) 0.0299(17) 0.0283(13) 0.0023(13) 0.0013(12) 0.0159(11)
C49A 0.0274(15) 0.0299(17) 0.0283(13) 0.0023(13) 0.0013(12) 0.0159(11)
C50A 0.0274(15) 0.0299(17) 0.0283(13) 0.0023(13) 0.0013(12) 0.0159(11)
C46B 0.0274(15) 0.0299(17) 0.0283(13) 0.0023(13) 0.0013(12) 0.0159(11)
C47B 0.0274(15) 0.0299(17) 0.0283(13) 0.0023(13) 0.0013(12) 0.0159(11)
C49B 0.0274(15) 0.0299(17) 0.0283(13) 0.0023(13) 0.0013(12) 0.0159(11)
C48B 0.0274(15) 0.0299(17) 0.0283(13) 0.0023(13) 0.0013(12) 0.0159(11)
C50B 0.0274(15) 0.0299(17) 0.0283(13) 0.0023(13) 0.0013(12) 0.0159(11)
C68 0.031(3) 0.119(6) 0.037(3) 0.003(3) 0.010(2) -0.020(3)
C67A 0.0270(19) 0.038(3) 0.028(2) 0.013(2) 0.0063(15) 0.011(2)
C69A 0.0270(19) 0.038(3) 0.028(2) 0.013(2) 0.0063(15) 0.011(2)
C69B 0.0270(19) 0.038(3) 0.028(2) 0.013(2) 0.0063(15) 0.011(2)
C67B 0.0270(19) 0.038(3) 0.028(2) 0.013(2) 0.0063(15) 0.011(2)
C33A 0.027(3) 0.045(4) 0.030(3) 0.005(3) 0.013(2) 0.004(3)
C33B 0.027(3) 0.045(4) 0.030(3) 0.005(3) 0.013(2) 0.004(3)
C28A 0.067(3) 0.066(3) 0.066(3) 0.0079(11) 0.0080(11) 0.0262(14)
C29A 0.050(3) 0.050(3) 0.051(3) 0.0068(11) 0.0039(10) 0.0210(14)
C28B 0.052(3) 0.051(4) 0.052(4) 0.0061(11) 0.0053(11) 0.0200(16)
C29B 0.047(4) 0.047(4) 0.047(4) 0.0056(11) 0.0043(11) 0.0191(18)
Ru1 0.01441(14) 0.01826(16) 0.01279(14) -0.00015(11) 0.00020(10) 0.00716(11)
Ru2 0.01863(15) 0.03285(19) 0.01827(16) 0.00443(13) 0.00309(11) 0.01263(13)

loop_
_atom_type_symbol
_atom_type_description
_atom_type_scat_dispersion_real
_atom_type_scat_dispersion_imag
_atom_type_scat_source
C C 0.0033 0.0016 'International Tables Vol C Tables 4.2.6.8 and 6.1.1.4'
H H 0 0 'International Tables Vol C Tables 4.2.6.8 and 6.1.1.4'
P P 0.1023 0.0942 'International Tables Vol C Tables 4.2.6.8 and 6.1.1.4'
Ru Ru -1.2594 0.8363 'International Tables Vol C Tables 4.2.6.8 and 6.1.1.4'
B B 0.0013 0.0007 'International Tables Vol C Tables 4.2.6.8 and 6.1.1.4'

loop_
_geom_angle_atom_site_label_1
_geom_angle_atom_site_label_2
_geom_angle_atom_site_label_3
_geom_angle
C6 C1 C2 118.0(3)
C6 C1 B1 121.3(3)
C2 C1 B1 120.7(4)
C3 C2 C1 118.8(4)
C3 C2 C7 119.3(4)
C1 C2 C7 121.9(4)
C4 C3 C2 122.7(4)
C4 C3 H3 118.6
C2 C3 H3 118.6
C3 C4 C5 118.1(4)
C3 C4 C8 121.0(4)
C5 C4 C8 120.9(5)
C4 C5 C6 122.5(4)
C4 C5 H5 118.8
C6 C5 H5 118.8
C5 C6 C1 119.8(4)
C5 C6 C9 117.5(4)
C1 C6 C9 122.6(3)
C2 C7 H7A 109.5
C2 C7 H7B 109.5
H7A C7 H7B 109.5
C2 C7 H7C 109.5
H7A C7 H7C 109.5
H7B C7 H7C 109.5
C4 C8 H8A 109.5
C4 C8 H8B 109.5
H8A C8 H8B 109.5
C4 C8 H8C 109.5
H8A C8 H8C 109.5
H8B C8 H8C 109.5
C6 C9 H9A 109.5
C6 C9 H9B 109.5
H9A C9 H9B 109.5
C6 C9 H9C 109.5
H9A C9 H9C 109.5
H9B C9 H9C 109.5
C12 C11 C15 104.1(3)
C12 C11 P1 114.2(2)
C15 C11 P1 114.0(2)
C12 C11 H11 108.1
C15 C11 H11 108.1
P1 C11 H11 108.1
C13 C12 C11 102.9(3)
C13 C12 H12A 111.2
C11 C12 H12A 111.2
C13 C12 H12B 111.2
C11 C12 H12B 111.2
H12A C12 H12B 109.1
C14 C13 C12 105.1(3)
C14 C13 H13A 110.7
C12 C13 H13A 110.7
C14 C13 H13B 110.7
C12 C13 H13B 110.7
H13A C13 H13B 108.8
C13 C14 C15 106.1(3)
C13 C14 H14A 110.5
C15 C14 H14A 110.5
C13 C14 H14B 110.5
C15 C14 H14B 110.5
H14A C14 H14B 108.7
C14 C15 C11 106.7(3)
C14 C15 H15A 110.4
C11 C15 H15A 110.4
C14 C15 H15B 110.4
C11 C15 H15B 110.4
H15A C15 H15B 108.6
C17 C16 C20 105.1(3)
C17 C16 P4 113.8(2)
C20 C16 P4 113.9(2)
C17 C16 H16 107.9
C20 C16 H16 107.9
P4 C16 H16 107.9
C16 C17 C18 103.7(3)
C16 C17 H17A 111
C18 C17 H17A 111
C16 C17 H17B 111
C18 C17 H17B 111
H17A C17 H17B 109
C19 C18 C17 103.3(3)
C19 C18 H18A 111.1
C17 C18 H18A 111.1
C19 C18 H18B 111.1
C17 C18 H18B 111.1
H18A C18 H18B 109.1
C18 C19 C20 104.0(3)
C18 C19 H19A 111
C20 C19 H19A 111
C18 C19 H19B 111
C20 C19 H19B 111
H19A C19 H19B 109
C19 C20 C16 106.6(3)
C19 C20 H20A 110.4
C16 C20 H20A 110.4
C19 C20 H20B 110.4
C16 C20 H20B 110.4
H20A C20 H20B 108.6
C25 C21 C22 104.1(3)
C25 C21 P1 117.2(3)
C22 C21 P1 113.7(3)
C25 C21 H21 107.1
C22 C21 H21 107.1
P1 C21 H21 107.1
C23 C22 C21 104.4(3)
C23 C22 H22A 110.9
C21 C22 H22A 110.9
C23 C22 H22B 110.9
C21 C22 H22B 110.9
H22A C22 H22B 108.9
C24 C23 C22 105.4(4)
C24 C23 H23A 110.7
C22 C23 H23A 110.7
C24 C23 H23B 110.7
C22 C23 H23B 110.7
H23A C23 H23B 108.8
C23 C24 C25 110.7(4)
C23 C24 H24A 109.5
C25 C24 H24A 109.5
C23 C24 H24B 109.5
C25 C24 H24B 109.5
H24A C24 H24B 108.1
C24 C25 C21 105.3(3)
C24 C25 H25A 110.7
C21 C25 H25A 110.7
C24 C25 H25B 110.7
C21 C25 H25B 110.7
H25A C25 H25B 108.8
C30 C26 C27 104.7(3)
C30 C26 P4 113.5(3)
C27 C26 P4 116.5(3)
C30 C26 H26 107.2
C27 C26 H26 107.2
P4 C26 H26 107.2
C28B C27 C26 110.1(6)
C28B C27 C28A 25.1(6)
C26 C27 C28A 101.6(5)
C28B C27 H27A 125.2
C26 C27 H27A 111.4
C28A C27 H27A 111.4
C28B C27 H27B 86.5
C26 C27 H27B 111.4
C28A C27 H27B 111.4
H27A C27 H27B 109.3
C26 C30 C29A 102.0(5)
C26 C30 C29B 103.3(6)
C29A C30 C29B 16.8(7)
C26 C30 H30A 111.4
C29A C30 H30A 111.4
C29B C30 H30A 95.7
C26 C30 H30B 111.4
C29A C30 H30B 111.4
C29B C30 H30B 124.7
H30A C30 H30B 109.2
C35 C31 C32 104.4(3)
C35 C31 P1 117.1(2)
C32 C31 P1 117.6(2)
C35 C31 H31 105.5
C32 C31 H31 105.5
P1 C31 H31 105.5
C33A C32 C31 105.0(4)
C33A C32 C33B 35.1(5)
C31 C32 C33B 101.1(5)
C33A C32 H32A 110.7
C31 C32 H32A 110.7
C33B C32 H32A 140.1
C33A C32 H32B 110.7
C31 C32 H32B 110.7
C33B C32 H32B 80.3
H32A C32 H32B 108.8
C33B C34 C35 106.5(6)
C33B C34 C33A 38.1(6)
C35 C34 C33A 106.6(4)
C33B C34 H34A 138.1
C35 C34 H34A 110.4
C33A C34 H34A 110.4
C33B C34 H34B 75.3
C35 C34 H34B 110.4
C33A C34 H34B 110.4
H34A C34 H34B 108.6
C34 C35 C31 105.1(3)
C34 C35 H35A 110.7
C31 C35 H35A 110.7
C34 C35 H35B 110.7
C31 C35 H35B 110.7
H35A C35 H35B 108.8
C40 C36 C37 102.5(3)
C40 C36 P4 117.3(3)
C37 C36 P4 118.7(3)
C40 C36 H36 105.7
C37 C36 H36 105.7
P4 C36 H36 105.7
C38 C37 C36 104.3(3)
C38 C37 H37A 110.9
C36 C37 H37A 110.9
C38 C37 H37B 110.9
C36 C37 H37B 110.9
H37A C37 H37B 108.9
C39 C38 C37 107.0(3)
C39 C38 H38A 110.3
C37 C38 H38A 110.3
C39 C38 H38B 110.3
C37 C38 H38B 110.3
H38A C38 H38B 108.6
C38 C39 C40 106.6(4)
C38 C39 H39A 110.4
C40 C39 H39A 110.4
C38 C39 H39B 110.4
C40 C39 H39B 110.4
H39A C39 H39B 108.6
C36 C40 C39 103.0(4)
C36 C40 H40A 111.2
C39 C40 H40A 111.2
C36 C40 H40B 111.2
C39 C40 H40B 111.2
H40A C40 H40B 109.1
C45 C41 C42 105.5(3)
C45 C41 P2 117.1(2)
C42 C41 P2 116.1(3)
C45 C41 H41 105.7
C42 C41 H41 105.7
P2 C41 H41 105.7
C43 C42 C41 104.5(3)
C43 C42 H42A 110.9
C41 C42 H42A 110.9
C43 C42 H42B 110.9
C41 C42 H42B 110.9
H42A C42 H42B 108.9
C44 C43 C42 105.3(3)
C44 C43 H43A 110.7
C42 C43 H43A 110.7
C44 C43 H43B 110.7
C42 C43 H43B 110.7
H43A C43 H43B 108.8
C43 C44 C45 102.3(3)
C43 C44 H44A 111.3
C45 C44 H44A 111.3
C43 C44 H44B 111.3
C45 C44 H44B 111.3
H44A C44 H44B 109.2
C44 C45 C41 104.2(3)
C44 C45 H45A 110.9
C41 C45 H45A 110.9
C44 C45 H45B 110.9
C41 C45 H45B 110.9
H45A C45 H45B 108.9
C52 C51 C55 104.7(3)
C52 C51 P2 112.8(2)
C55 C51 P2 114.4(2)
C52 C51 H51 108.3
C55 C51 H51 108.3
P2 C51 H51 108.3
C53 C52 C51 105.2(3)
C53 C52 H52A 110.7
C51 C52 H52A 110.7
C53 C52 H52B 110.7
C51 C52 H52B 110.7
H52A C52 H52B 108.8
C52 C53 C54 102.3(3)
C52 C53 H53A 111.3
C54 C53 H53A 111.3
C52 C53 H53B 111.3
C54 C53 H53B 111.3
H53A C53 H53B 109.2
C53 C54 C55 103.9(3)
C53 C54 H54A 111
C55 C54 H54A 111
C53 C54 H54B 111
C55 C54 H54B 111
H54A C54 H54B 109
C54 C55 C51 104.5(3)
C54 C55 H55A 110.9
C51 C55 H55A 110.9
C54 C55 H55B 110.9
C51 C55 H55B 110.9
H55A C55 H55B 108.9
C60 C56 C57 106.1(4)
C60 C56 P3 112.1(3)
C57 C56 P3 114.7(3)
C60 C56 H56 107.9
C57 C56 H56 107.9
P3 C56 H56 107.9
C58 C57 C56 103.5(4)
C58 C57 H57A 111.1
C56 C57 H57A 111.1
C58 C57 H57B 111.1
C56 C57 H57B 111.1
H57A C57 H57B 109
C59 C58 C57 104.2(5)
C59 C58 H58A 110.9
C57 C58 H58A 110.9
C59 C58 H58B 110.9
C57 C58 H58B 110.9
H58A C58 H58B 108.9
C58 C59 C60 101.8(5)
C58 C59 H59A 111.4
C60 C59 H59A 111.4
C58 C59 H59B 111.4
C60 C59 H59B 111.4
H59A C59 H59B 109.3
C59 C60 C56 103.1(4)
C59 C60 H60A 111.2
C56 C60 H60A 111.2
C59 C60 H60B 111.2
C56 C60 H60B 111.2
H60A C60 H60B 109.1
C62 C61 C65 102.4(3)
C62 C61 P2 114.6(2)
C65 C61 P2 115.0(2)
C62 C61 H61 108.1
C65 C61 H61 108.1
P2 C61 H61 108.1
C61 C62 C63 104.6(3)
C61 C62 H62A 110.8
C63 C62 H62A 110.8
C61 C62 H62B 110.8
C63 C62 H62B 110.8
H62A C62 H62B 108.9
C64 C63 C62 106.0(3)
C64 C63 H63A 110.5
C62 C63 H63A 110.5
C64 C63 H63B 110.5
C62 C63 H63B 110.5
H63A C63 H63B 108.7
C63 C64 C65 106.6(3)
C63 C64 H64A 110.4
C65 C64 H64A 110.4
C63 C64 H64B 110.4
C65 C64 H64B 110.4
H64A C64 H64B 108.6
C61 C65 C64 103.9(3)
C61 C65 H65A 111
C64 C65 H65A 111
C61 C65 H65B 111
C64 C65 H65B 111
H65A C65 H65B 109
C67B C66 C70 116.8(6)
C67B C66 C67A 23.8(4)
C70 C66 C67A 94.4(5)
C67B C66 P3 109.0(5)
C70 C66 P3 114.2(3)
C67A C66 P3 115.2(3)
C67B C66 H66 93.7
C70 C66 H66 110.7
C67A C66 H66 110.7
P3 C66 H66 110.7
C69B C70 C66 91.9(4)
C69B C70 C69A 30.9(4)
C66 C70 C69A 112.7(4)
C69B C70 H70A 96.5
C66 C70 H70A 109.1
C69A C70 H70A 109.1
C69B C70 H70B 139.6
C66 C70 H70B 109.1
C69A C70 H70B 109.1
H70A C70 H70B 107.8
C102 C101 C106 117.8(3)
C102 C101 B2 121.6(3)
C106 C101 B2 120.6(3)
C103 C102 C101 120.1(3)
C103 C102 C107 117.8(4)
C101 C102 C107 122.1(4)
C104 C103 C102 122.5(4)
C104 C103 H103 118.8
C102 C103 H103 118.8
C103 C104 C105 117.8(4)
C103 C104 C108 121.5(4)
C105 C104 C108 120.7(4)
C104 C105 C106 122.5(4)
C104 C105 H105 118.7
C106 C105 H105 118.7
C105 C106 C101 119.3(4)
C105 C106 C109 118.6(3)
C101 C106 C109 122.0(4)
C102 C107 H10A 109.5
C102 C107 H10B 109.5
H10A C107 H10B 109.5
C102 C107 H10C 109.5
H10A C107 H10C 109.5
H10B C107 H10C 109.5
C104 C108 H10D 109.5
C104 C108 H10E 109.5
H10D C108 H10E 109.5
C104 C108 H10F 109.5
H10D C108 H10F 109.5
H10E C108 H10F 109.5
C106 C109 H10G 109.5
C106 C109 H10H 109.5
H10G C109 H10H 109.5
C106 C109 H10I 109.5
H10G C109 H10I 109.5
H10H C109 H10I 109.5
C31 P1 C21 99.00(16)
C31 P1 C11 105.12(15)
C21 P1 C11 101.45(16)
C31 P1 Ru1 113.63(11)
C21 P1 Ru1 117.84(12)
C11 P1 Ru1 117.36(12)
C51 P2 C61 101.93(16)
C51 P2 C41 99.32(16)
C61 P2 C41 103.25(16)
C51 P2 Ru1 116.86(11)
C61 P2 Ru1 117.99(12)
C41 P2 Ru1 114.83(11)
C36 P4 C26 105.26(18)
C36 P4 C16 100.14(16)
C26 P4 C16 100.90(17)
C36 P4 Ru2 113.68(12)
C26 P4 Ru2 117.11(13)
C16 P4 Ru2 117.50(12)
C1 B1 Ru1 177.8(3)
C1 B1 HY2 122(2)
Ru1 B1 HY2 60(2)
C1 B1 HY1 122(2)
Ru1 B1 HY1 56(2)
HY2 B1 HY1 116(3)
C101 B2 Ru2 178.5(3)
C101 B2 HY5 115(2)
Ru2 B2 HY5 65(2)
C101 B2 HY6 122.3(19)
Ru2 B2 HY6 58.0(19)
HY5 B2 HY6 122(3)
C56 P3 C66 101.3(2)
C56 P3 C46B 115.6(3)
C66 P3 C46B 91.1(3)
C56 P3 C46A 90.6(3)
C66 P3 C46A 111.8(3)
C46B P3 C46A 29.2(3)
C56 P3 Ru2 117.50(14)
C66 P3 Ru2 117.61(19)
C46B P3 Ru2 110.7(2)
C46A P3 Ru2 114.4(2)
C50A C46A C47A 77.3(5)
C50A C46A P3 112.5(6)
C47A C46A P3 106.3(5)
C50A C46A H46A 117.9
C47A C46A H46A 117.9
P3 C46A H46A 117.9
C46A C47A C48A 90.4(5)
C46A C47A H47A 113.6
C48A C47A H47A 113.6
C46A C47A H47B 113.6
C48A C47A H47B 113.6
H47A C47A H47B 110.8
C49A C48A C47A 88.5(5)
C49A C48A H48A 113.9
C47A C48A H48A 113.9
C49A C48A H48B 113.9
C47A C48A H48B 113.9
H48A C48A H48B 111.1
C50A C49A C48A 104.2(6)
C50A C49A H49A 110.9
C48A C49A H49A 110.9
C50A C49A H49B 110.9
C48A C49A H49B 110.9
H49A C49A H49B 108.9
C49A C50A C46A 104.0(6)
C49A C50A H50A 110.9
C46A C50A H50A 110.9
C49A C50A H50B 110.9
C46A C50A H50B 110.9
H50A C50A H50B 109
C50B C46B P3 113.8(5)
C50B C46B C47B 86.5(5)
P3 C46B C47B 100.2(4)
C50B C46B H46B 117.1
P3 C46B H46B 117.1
C47B C46B H46B 117.1
C48B C47B C46B 81.7(5)
C48B C47B H87A 115
C46B C47B H87A 115
C48B C47B H87B 115
C46B C47B H87B 115
H87A C47B H87B 112.1
C48B C49B C50B 108.6(7)
C48B C49B H49C 110
C50B C49B H49C 110
C48B C49B H49D 110
C50B C49B H49D 110
H49C C49B H49D 108.4
C49B C48B C47B 85.9(6)
C49B C48B H48C 114.3
C47B C48B H48C 114.3
C49B C48B H48D 114.3
C47B C48B H48D 114.3
H48C C48B H48D 111.5
C46B C50B C49B 105.7(6)
C46B C50B H50C 110.6
C49B C50B H50C 110.6
C46B C50B H50D 110.6
C49B C50B H50D 110.6
H50C C50B H50D 108.7
C67A C68 C69B 104.3(6)
C67A C68 C69A 108.6(5)
C69B C68 C69A 31.0(4)
C67A C68 C67B 20.1(5)
C69B C68 C67B 96.6(6)
C69A C68 C67B 111.3(5)
C67A C68 H68A 110
C69B C68 H68A 136.3
C69A C68 H68A 110
C67B C68 H68A 124.2
C67A C68 H68B 110
C69B C68 H68B 83.6
C69A C68 H68B 110
C67B C68 H68B 90.9
H68A C68 H68B 108.4
C68 C67A C66 105.3(6)
C68 C67A H67A 110.7
C66 C67A H67A 110.7
C68 C67A H67B 110.7
C66 C67A H67B 110.7
H67A C67A H67B 108.8
C70 C69A C68 96.7(5)
C70 C69A H69A 112.4
C68 C69A H69A 112.4
C70 C69A H69B 112.4
C68 C69A H69B 112.4
H69A C69A H69B 110
C68 C69B C70 108.6(6)
C68 C69B H69C 110
C70 C69B H69C 110
C68 C69B H69D 110
C70 C69B H69D 110
H69C C69B H69D 108.4
C66 C67B C68 98.7(6)
C66 C67B H67C 112
C68 C67B H67C 112
C66 C67B H67D 112
C68 C67B H67D 112
H67C C67B H67D 109.7
C32 C33A C34 104.7(4)
C32 C33A H33A 110.8
C34 C33A H33A 110.8
C32 C33A H33B 110.8
C34 C33A H33B 110.8
H33A C33A H33B 108.9
C34 C33B C32 105.5(8)
C34 C33B H33C 110.6
C32 C33B H33C 110.6
C34 C33B H33D 110.6
C32 C33B H33D 110.6
H33C C33B H33D 108.8
C29A C28A C27 109.8(8)
C29A C28A H28A 109.7
C27 C28A H28A 109.7
C29A C28A H28B 109.7
C27 C28A H28B 109.7
H28A C28A H28B 108.2
C28A C29A C30 106.6(8)
C28A C29A H29A 110.4
C30 C29A H29A 110.4
C28A C29A H29B 110.4
C30 C29A H29B 110.4
H29A C29A H29B 108.6
C29B C28B C27 104.3(11)
C29B C28B H28C 110.9
C27 C28B H28C 110.9
C29B C28B H28D 110.9
C27 C28B H28D 110.9
H28C C28B H28D 108.9
C28B C29B C30 105.8(10)
C28B C29B H29C 110.6
C30 C29B H29C 110.6
C28B C29B H29D 110.6
C30 C29B H29D 110.6
H29C C29B H29D 108.7
B1 Ru1 P2 103.10(11)
B1 Ru1 P1 104.21(11)
P2 Ru1 P1 152.61(3)
B1 Ru1 HY4 136.7
P2 Ru1 HY4 80.9
P1 Ru1 HY4 77.9
B1 Ru1 HY2 37.1(15)
P2 Ru1 HY2 98.8(14)
P1 Ru1 HY2 101.7(14)
HY4 Ru1 HY2 99.6
B1 Ru1 HY1 40.2(15)
P2 Ru1 HY1 104.3(15)
P1 Ru1 HY1 97.8(15)
HY4 Ru1 HY1 174.1
HY2 Ru1 HY1 77(2)
B1 Ru1 HY3 131.8(18)
P2 Ru1 HY3 82.8(17)
P1 Ru1 HY3 80.6(16)
HY4 Ru1 HY3 91.5
HY2 Ru1 HY3 169(2)
HY1 Ru1 HY3 92(2)
B2 Ru2 P3 104.55(12)
B2 Ru2 P4 104.61(12)
P3 Ru2 P4 150.68(4)
B2 Ru2 HY8 140.4
P3 Ru2 HY8 71.2
P4 Ru2 HY8 84.3
B2 Ru2 HY5 40.6(14)
P3 Ru2 HY5 107.2(14)
P4 Ru2 HY5 96.9(14)
HY8 Ru2 HY5 178.1
B2 Ru2 HY6 39.9(15)
P3 Ru2 HY6 102.2(14)
P4 Ru2 HY6 98.1(14)
HY8 Ru2 HY6 101.2
HY5 Ru2 HY6 80(2)
B2 Ru2 HY7 132.0(18)
P3 Ru2 HY7 81.9(17)
P4 Ru2 HY7 80.9(16)
HY8 Ru2 HY7 87.2
HY5 Ru2 HY7 92(2)
HY6 Ru2 HY7 171(2)

loop_
_geom_bond_atom_site_label_1
_geom_bond_atom_site_label_2
_geom_bond_distance
C1 C6 1.414(6)
C1 C2 1.423(5)
C1 B1 1.559(5)
C2 C3 1.406(6)
C2 C7 1.496(6)
C3 C4 1.368(6)
C3 H3 0.95
C4 C5 1.371(6)
C4 C8 1.522(6)
C5 C6 1.393(5)
C5 H5 0.95
C6 C9 1.503(5)
C7 H7A 0.98
C7 H7B 0.98
C7 H7C 0.98
C8 H8A 0.98
C8 H8B 0.98
C8 H8C 0.98
C9 H9A 0.98
C9 H9B 0.98
C9 H9C 0.98
C11 C12 1.547(5)
C11 C15 1.552(5)
C11 P1 1.855(3)
C11 H11 1
C12 C13 1.534(5)
C12 H12A 0.99
C12 H12B 0.99
C13 C14 1.513(5)
C13 H13A 0.99
C13 H13B 0.99
C14 C15 1.540(5)
C14 H14A 0.99
C14 H14B 0.99
C15 H15A 0.99
C15 H15B 0.99
C16 C17 1.534(5)
C16 C20 1.558(5)
C16 P4 1.850(4)
C16 H16 1
C17 C18 1.541(5)
C17 H17A 0.99
C17 H17B 0.99
C18 C19 1.513(5)
C18 H18A 0.99
C18 H18B 0.99
C19 C20 1.533(5)
C19 H19A 0.99
C19 H19B 0.99
C20 H20A 0.99
C20 H20B 0.99
C21 C25 1.530(5)
C21 C22 1.542(5)
C21 P1 1.853(3)
C21 H21 1
C22 C23 1.525(5)
C22 H22A 0.99
C22 H22B 0.99
C23 C24 1.441(7)
C23 H23A 0.99
C23 H23B 0.99
C24 C25 1.508(6)
C24 H24A 0.99
C24 H24B 0.99
C25 H25A 0.99
C25 H25B 0.99
C26 C30 1.539(5)
C26 C27 1.551(6)
C26 P4 1.849(4)
C26 H26 1
C27 C28B 1.500(13)
C27 C28A 1.593(11)
C27 H27A 0.99
C27 H27B 0.99
C30 C29A 1.541(11)
C30 C29B 1.587(16)
C30 H30A 0.99
C30 H30B 0.99
C31 C35 1.540(5)
C31 C32 1.553(5)
C31 P1 1.851(3)
C31 H31 1
C32 C33A 1.447(7)
C32 C33B 1.701(12)
C32 H32A 0.99
C32 H32B 0.99
C34 C33B 1.302(12)
C34 C35 1.524(5)
C34 C33A 1.585(8)
C34 H34A 0.99
C34 H34B 0.99
C35 H35A 0.99
C35 H35B 0.99
C36 C40 1.528(5)
C36 C37 1.538(5)
C36 P4 1.841(4)
C36 H36 1
C37 C38 1.515(6)
C37 H37A 0.99
C37 H37B 0.99
C38 C39 1.511(7)
C38 H38A 0.99
C38 H38B 0.99
C39 C40 1.532(6)
C39 H39A 0.99
C39 H39B 0.99
C40 H40A 0.99
C40 H40B 0.99
C41 C45 1.543(5)
C41 C42 1.555(5)
C41 P2 1.859(4)
C41 H41 1
C42 C43 1.532(5)
C42 H42A 0.99
C42 H42B 0.99
C43 C44 1.488(6)
C43 H43A 0.99
C43 H43B 0.99
C44 C45 1.535(5)
C44 H44A 0.99
C44 H44B 0.99
C45 H45A 0.99
C45 H45B 0.99
C51 C52 1.558(5)
C51 C55 1.567(5)
C51 P2 1.849(3)
C51 H51 1
C52 C53 1.512(5)
C52 H52A 0.99
C52 H52B 0.99
C53 C54 1.514(6)
C53 H53A 0.99
C53 H53B 0.99
C54 C55 1.537(5)
C54 H54A 0.99
C54 H54B 0.99
C55 H55A 0.99
C55 H55B 0.99
C56 C60 1.539(7)
C56 C57 1.556(6)
C56 P3 1.846(5)
C56 H56 1
C57 C58 1.535(6)
C57 H57A 0.99
C57 H57B 0.99
C58 C59 1.501(8)
C58 H58A 0.99
C58 H58B 0.99
C59 C60 1.516(9)
C59 H59A 0.99
C59 H59B 0.99
C60 H60A 0.99
C60 H60B 0.99
C61 C62 1.526(5)
C61 C65 1.535(5)
C61 P2 1.851(3)
C61 H61 1
C62 C63 1.528(5)
C62 H62A 0.99
C62 H62B 0.99
C63 C64 1.525(5)
C63 H63A 0.99
C63 H63B 0.99
C64 C65 1.541(5)
C64 H64A 0.99
C64 H64B 0.99
C65 H65A 0.99
C65 H65B 0.99
C66 C67B 1.389(11)
C66 C70 1.534(7)
C66 C67A 1.699(10)
C66 P3 1.856(5)
C66 H66 1
C70 C69B 1.533(9)
C70 C69A 1.632(9)
C70 H70A 0.99
C70 H70B 0.99
C101 C102 1.415(5)
C101 C106 1.427(5)
C101 B2 1.549(6)
C102 C103 1.397(6)
C102 C107 1.508(5)
C103 C104 1.373(5)
C103 H103 0.95
C104 C105 1.388(6)
C104 C108 1.511(6)
C105 C106 1.397(5)
C105 H105 0.95
C106 C109 1.499(5)
C107 H10A 0.98
C107 H10B 0.98
C107 H10C 0.98
C108 H10D 0.98
C108 H10E 0.98
C108 H10F 0.98
C109 H10G 0.98
C109 H10H 0.98
C109 H10I 0.98
P1 Ru1 2.3151(9)
P2 Ru1 2.3079(9)
P4 Ru2 2.3070(9)
B1 Ru1 1.961(4)
B1 HY2 1.19(4)
B1 HY1 1.27(4)
B2 Ru2 1.953(5)
B2 HY5 1.32(5)
B2 HY6 1.27(4)
P3 C46B 1.884(7)
P3 C46A 1.917(7)
P3 Ru2 2.3047(10)
C46A C50A 1.539(10)
C46A C47A 1.692(10)
C46A H46A 1
C47A C48A 1.746(11)
C47A H47A 0.99
C47A H47B 0.99
C48A C49A 1.619(11)
C48A H48A 0.99
C48A H48B 0.99
C49A C50A 1.483(10)
C49A H49A 0.99
C49A H49B 0.99
C50A H50A 0.99
C50A H50B 0.99
C46B C50B 1.526(11)
C46B C47B 2.005(11)
C46B H46B 1
C47B C48B 1.720(11)
C47B H87A 0.99
C47B H87B 0.99
C49B C48B 1.413(11)
C49B C50B 1.553(10)
C49B H49C 0.99
C49B H49D 0.99
C48B H48C 0.99
C48B H48D 0.99
C50B H50C 0.99
C50B H50D 0.99
C68 C67A 1.348(9)
C68 C69B 1.481(10)
C68 C69A 1.644(9)
C68 C67B 1.797(12)
C68 H68A 0.99
C68 H68B 0.99
C67A H67A 0.99
C67A H67B 0.99
C69A H69A 0.99
C69A H69B 0.99
C69B H69C 0.99
C69B H69D 0.99
C67B H67C 0.99
C67B H67D 0.99
C33A H33A 0.99
C33A H33B 0.99
C33B H33C 0.99
C33B H33D 0.99
C28A C29A 1.412(15)
C28A H28A 0.99
C28A H28B 0.99
C29A H29A 0.99
C29A H29B 0.99
C28B C29B 1.50(2)
C28B H28C 0.99
C28B H28D 0.99
C29B H29C 0.99
C29B H29D 0.99
Ru1 HY4 1.5894
Ru1 HY2 1.71(4)
Ru1 HY1 1.64(5)
Ru1 HY3 1.51(4)
Ru2 HY8 1.7259
Ru2 HY5 1.84(5)
Ru2 HY6 1.67(4)
Ru2 HY7 1.54(4)

loop_
_platon_squeeze_void_nr
_platon_squeeze_void_average_x
_platon_squeeze_void_average_y
_platon_squeeze_void_average_z
_platon_squeeze_void_volume
_platon_squeeze_void_count_electrons
_platon_squeeze_void_content
1 0.000 0.500 0.000 261 25 ' '
2 -0.001 0.000 0.500 243 26 ' '
